data_4022230
loop_
_publ_author_name
'Jye-Shane Yang'
'Chia-Peng Liu'
'Bor-Ching Lin'
'Chih-Wei Tu'
'Gene-Hsiang Lee'

_publ_section_title
;
 Solid-State Molecular Folding and Supramolecular Structures
 of Triptycene-Derived Secondary Dicarboxamides
;
_journal_name_full 'Journal of Organic Chemistry'
_journal_page_first 7343
_journal_page_last 7354
_journal_paper_doi 10.1021/jo025758a
_journal_volume 67
_journal_year 2002
_chemical_formula_sum 'C36 H28 N2 O8 S2'
_chemical_formula_weight 680.72
_chemical_name_systematic
; 
 ? 
;
_space_group_IT_number 14
_symmetry_cell_setting monoclinic
_symmetry_space_group_name_Hall '-P 2yn'
_symmetry_space_group_name_H-M 'P 1 21/n 1'
_atom_sites_solution_hydrogens geom
_atom_sites_solution_primary direct
_atom_sites_solution_secondary difmap
_audit_creation_method SHELXL
_cell_angle_alpha 90.00
_cell_angle_beta 102.649(1)
_cell_angle_gamma 90.00
_cell_formula_units_Z 4
_cell_length_a 12.8237(1)
_cell_length_b 18.9157(1)
_cell_length_c 13.8409(2)
_cell_measurement_reflns_used 5850
_cell_measurement_temperature 150(1)
_cell_volume 3275.89(6)
_computing_cell_refinement 'Siemens SAINT'
_computing_data_collection 'Siemens SMART'
_computing_data_reduction 'Siemens SAINT'
_computing_molecular_graphics 'Siemens SHELXTL'
_computing_publication_material 'Siemens SHELXTL'
_computing_structure_refinement 'SHELXL-93 (Sheldrick, 1993)'
_computing_structure_solution 'SHELXS-86 (Sheldrick, 1990)'
_diffrn_ambient_temperature 150(1)
_diffrn_measurement_device 'Siemens SMART 1K CCD'
_diffrn_measurement_method '\w scans'
_diffrn_radiation_monochromator graphite
_diffrn_radiation_source 'fine-focus sealed tube'
_diffrn_radiation_type MoK\a
_diffrn_radiation_wavelength 0.71073
_diffrn_reflns_av_R_equivalents 0.0414
_diffrn_reflns_av_sigmaI/netI 0.0433
_diffrn_reflns_limit_h_max 16
_diffrn_reflns_limit_h_min -15
_diffrn_reflns_limit_k_max 23
_diffrn_reflns_limit_k_min -23
_diffrn_reflns_limit_l_max 17
_diffrn_reflns_limit_l_min -17
_diffrn_reflns_number 19653
_diffrn_reflns_theta_max 26.38
_diffrn_reflns_theta_min 1.85
_diffrn_standards_decay_% 0
_exptl_absorpt_coefficient_mu 0.219
_exptl_absorpt_correction_T_max 0.9766
_exptl_absorpt_correction_T_min 0.8405
_exptl_absorpt_correction_type ' empirical used sadabs'
_exptl_crystal_colour colorless
_exptl_crystal_density_diffrn 1.380
_exptl_crystal_density_meas ?
_exptl_crystal_description plate
_exptl_crystal_F_000 1416
_exptl_crystal_size_max 0.40
_exptl_crystal_size_mid 0.40
_exptl_crystal_size_min 0.03
_refine_diff_density_max 0.439
_refine_diff_density_min -0.337
_refine_diff_density_rms 0.053
_refine_ls_extinction_coef 0.0015(3)
_refine_ls_extinction_expression Fc^*^=kFc[1+0.001xFc^2^\l^3^/sin(2\q)]^-1/4^
_refine_ls_extinction_method SHELXL
_refine_ls_goodness_of_fit_all 1.083
_refine_ls_goodness_of_fit_obs 1.120
_refine_ls_matrix_type full
_refine_ls_number_parameters 434
_refine_ls_number_reflns 6608
_refine_ls_number_restraints 0
_refine_ls_restrained_S_all 1.083
_refine_ls_restrained_S_obs 1.120
_refine_ls_R_factor_all 0.0778
_refine_ls_R_factor_obs 0.0554
_refine_ls_shift/esd_max 0.003
_refine_ls_shift/esd_mean 0.001
_refine_ls_structure_factor_coef Fsqd
_refine_ls_weighting_details 'w=1/[\s^2^(Fo^2^)+(0.0525P)^2^+2.1685P] where P=(Fo^2^+2Fc^2^)/3'
_refine_ls_weighting_scheme calc
_refine_ls_wR_factor_all 0.1226
_refine_ls_wR_factor_obs 0.1136
_reflns_number_observed 5374
_reflns_number_total 6608
_reflns_observed_criterion >2sigma(I)
_cod_data_source_file jo025758a-3_s2_1.cif
_cod_data_source_block 1m
_cod_depositor_comments
;
The following automatic conversions were performed:
'_symmetry_cell_setting' value 'Monoclinic' changed to 'monoclinic'
according to '/home/saulius/struct/CIF-dictionaries/cif_core.dic'
dictionary named 'cif_core.dic' version 2.4.1 from 2010-06-29.

Automatic conversion script
Id: cif_fix_enum 1527 2010-12-29 10:47:43Z saulius 

The following automatic conversions were performed:

'_exptl_crystal_density_meas' value 'not_measured' was changed to '?'
- the value is perceived as not measured.

Automatic conversion script
Id: cif_fix_values 3008 2015-01-20 13:52:24Z robertas 

The following automatic conversions were performed:

'_refine_ls_weighting_scheme' value 'calc
w=1/[\s^2^(Fo^2^)+(0.0525P)^2^+2.1685P] where P=(Fo^2^+2Fc^2^)/3' was
changed to 'calc'. New tag '_refine_ls_weighting_details' was
created. The value of the new tag was set to
'w=1/[\s^2^(Fo^2^)+(0.0525P)^2^+2.1685P] where P=(Fo^2^+2Fc^2^)/3'.

Automatic conversion script
Id: cif_fix_values 3143 2015-03-26 13:38:13Z robertas 
;
_cod_original_sg_symbol_H-M 'P 21/n'
_cod_database_code 4022230

loop_
_symmetry_equiv_pos_as_xyz
'x, y, z'
'-x+1/2, y+1/2, -z+1/2'
'-x, -y, -z'
'x-1/2, -y-1/2, z-1/2'

loop_
_atom_site_aniso_label
_atom_site_aniso_U_11
_atom_site_aniso_U_22
_atom_site_aniso_U_33
_atom_site_aniso_U_23
_atom_site_aniso_U_13
_atom_site_aniso_U_12
S1 0.0338(4) 0.0179(3) 0.0295(3) -0.0057(2) 0.0084(3) -0.0043(3)
S2 0.0230(3) 0.0235(3) 0.0308(3) 0.0076(3) 0.0047(3) 0.0035(2)
O1 0.0319(10) 0.0161(8) 0.0294(9) -0.0019(7) 0.0097(8) -0.0047(7)
O2 0.0528(12) 0.0141(9) 0.0516(12) -0.0050(8) 0.0150(10) -0.0061(8)
O3 0.0396(11) 0.0373(11) 0.0292(10) -0.0086(8) 0.0058(8) -0.0048(9)
O4 0.0214(9) 0.0214(8) 0.0313(9) 0.0051(7) 0.0076(7) 0.0029(7)
O5 0.0285(10) 0.0238(9) 0.0498(12) 0.0091(8) 0.0091(9) 0.0091(8)
O6 0.0298(10) 0.0415(11) 0.0294(10) 0.0075(8) 0.0034(8) 0.0014(8)
O7 0.0360(12) 0.0271(11) 0.090(2) 0.0189(11) 0.0145(11) 0.0111(9)
O8 0.0307(10) 0.0193(9) 0.0553(12) -0.0052(8) 0.0047(9) 0.0036(7)
N1 0.0304(12) 0.0165(10) 0.0465(14) 0.0029(9) 0.0024(10) 0.0030(9)
N2 0.0245(11) 0.0163(10) 0.0337(12) -0.0045(8) 0.0042(9) -0.0018(8)
C1 0.0232(12) 0.0177(11) 0.0285(13) 0.0004(9) 0.0089(10) -0.0022(9)
C2 0.0239(13) 0.0258(13) 0.0288(13) -0.0053(10) 0.0040(10) -0.0053(10)
C3 0.0205(12) 0.0299(13) 0.0269(13) 0.0035(10) 0.0012(10) -0.0008(10)
C4 0.0190(12) 0.0176(11) 0.0313(13) 0.0036(10) 0.0086(10) 0.0013(9)
C5 0.0201(12) 0.0207(12) 0.0245(12) 0.0013(9) 0.0085(10) -0.0013(9)
C6 0.0204(12) 0.0193(11) 0.0231(12) 0.0006(9) 0.0070(9) -0.0001(9)
C7 0.0299(13) 0.0168(11) 0.0238(12) -0.0001(9) 0.0060(10) 0.0024(10)
C8 0.0279(13) 0.0194(12) 0.0231(12) -0.0013(9) 0.0059(10) 0.0003(10)
C9 0.043(2) 0.0230(13) 0.0302(14) 0.0018(10) 0.0087(12) -0.0026(11)
C10 0.049(2) 0.0324(15) 0.0345(15) 0.0057(12) 0.0204(13) -0.0047(13)
C11 0.039(2) 0.040(2) 0.0312(14) 0.0003(12) 0.0178(12) 0.0013(13)
C12 0.0298(14) 0.0262(13) 0.0292(13) -0.0012(10) 0.0101(11) 0.0047(11)
C13 0.0215(12) 0.0213(12) 0.0215(12) -0.0001(9) 0.0039(10) -0.0006(9)
C14 0.0251(13) 0.0165(11) 0.0245(12) 0.0013(9) 0.0066(10) 0.0018(9)
C15 0.0241(12) 0.0228(12) 0.0182(11) -0.0028(9) 0.0047(9) -0.0009(10)
C16 0.0308(14) 0.0268(13) 0.0192(11) 0.0005(10) 0.0057(10) -0.0060(10)
C17 0.0298(14) 0.043(2) 0.0248(13) -0.0031(11) 0.0055(11) -0.0110(12)
C18 0.0241(14) 0.048(2) 0.0267(13) -0.0055(12) 0.0032(11) 0.0015(12)
C19 0.0303(14) 0.0318(14) 0.0244(13) -0.0066(10) 0.0039(11) 0.0080(11)
C20 0.0270(13) 0.0207(12) 0.0179(11) -0.0027(9) 0.0040(10) 0.0011(10)
C21 0.0275(13) 0.0167(11) 0.0303(13) -0.0030(10) 0.0099(11) 0.0018(10)
C22 0.0337(14) 0.0191(12) 0.0274(13) 0.0024(10) 0.0117(11) 0.0068(10)
C23 0.0322(14) 0.0226(12) 0.0238(13) 0.0012(10) 0.0051(11) 0.0100(10)
C24 0.0272(13) 0.0165(11) 0.0338(14) -0.0027(10) 0.0077(11) 0.0036(10)
C25 0.0348(15) 0.0225(13) 0.0379(15) 0.0105(11) 0.0088(12) 0.0000(11)
C26 0.0329(15) 0.0256(13) 0.0318(14) 0.0079(11) 0.0041(11) 0.0015(11)
C27 0.032(2) 0.0264(14) 0.052(2) 0.0051(12) 0.0072(13) 0.0060(11)
C28 0.034(2) 0.043(2) 0.084(3) 0.014(2) -0.006(2) -0.0015(14)
C29 0.0218(12) 0.0208(12) 0.0266(12) 0.0045(9) 0.0062(10) 0.0011(9)
C30 0.0277(13) 0.0176(12) 0.0367(14) 0.0022(10) 0.0103(11) 0.0036(10)
C31 0.0294(13) 0.0162(11) 0.0356(14) -0.0025(10) 0.0099(11) -0.0030(10)
C32 0.0244(12) 0.0178(11) 0.0252(12) 0.0043(9) 0.0070(10) 0.0002(9)
C33 0.0257(13) 0.0177(11) 0.0276(12) -0.0012(9) 0.0070(10) 0.0021(10)
C34 0.0264(13) 0.0196(12) 0.0274(13) 0.0007(10) 0.0071(10) -0.0024(10)
C35 0.0269(13) 0.0227(13) 0.0256(13) -0.0004(10) 0.0045(10) 0.0009(10)
C36 0.0265(14) 0.0348(15) 0.045(2) -0.0076(12) 0.0055(12) -0.0001(12)

loop_
_atom_site_label
_atom_site_type_symbol
_atom_site_fract_x
_atom_site_fract_y
_atom_site_fract_z
_atom_site_U_iso_or_equiv
_atom_site_thermal_displace_type
_atom_site_occupancy
_atom_site_calc_flag
_atom_site_refinement_flags
S1 S 0.29527(5) -0.28276(3) 0.59086(5) 0.0268(2) Uani 1 d .
S2 S 0.16636(5) 0.09560(3) 0.56829(5) 0.0259(2) Uani 1 d .
O1 O 0.22854(13) -0.24522(8) 0.66260(12) 0.0253(4) Uani 1 d .
O2 O 0.2994(2) -0.35464(9) 0.62281(15) 0.0389(5) Uani 1 d .
O3 O 0.24869(15) -0.26501(10) 0.49045(13) 0.0356(4) Uani 1 d .
O4 O 0.12175(13) 0.04144(8) 0.63947(12) 0.0244(4) Uani 1 d .
O5 O 0.12330(14) 0.16201(9) 0.59010(14) 0.0340(4) Uani 1 d .
O6 O 0.14092(14) 0.06806(10) 0.46996(13) 0.0341(4) Uani 1 d .
O7 O 0.8224(2) -0.24951(10) 0.7694(2) 0.0508(6) Uani 1 d .
O8 O 0.69061(14) -0.00826(9) 0.65879(15) 0.0358(5) Uani 1 d .
N1 N 0.7264(2) -0.15377(11) 0.7049(2) 0.0321(5) Uani 1 d .
H1A H 0.7302(2) -0.10858(11) 0.6910(2) 0.038 Uiso 1 calc R
N2 N 0.6390(2) 0.10369(10) 0.68693(15) 0.0252(5) Uani 1 d .
H2A H 0.6639(2) 0.14565(10) 0.70778(15) 0.030 Uiso 1 calc R
C1 C 0.2061(2) -0.17163(12) 0.6524(2) 0.0226(5) Uani 1 d .
C2 C 0.1393(2) -0.14578(13) 0.5667(2) 0.0264(5) Uani 1 d .
H2B H 0.1116(2) -0.17661(13) 0.5130(2) 0.032 Uiso 1 calc R
C3 C 0.1135(2) -0.07434(13) 0.5605(2) 0.0264(5) Uani 1 d .
H3A H 0.0693(2) -0.05545(13) 0.5021(2) 0.032 Uiso 1 calc R
C4 C 0.1533(2) -0.03108(12) 0.6409(2) 0.0222(5) Uani 1 d .
C5 C 0.2181(2) -0.05646(12) 0.7269(2) 0.0212(5) Uani 1 d .
C6 C 0.2458(2) -0.12891(12) 0.7331(2) 0.0206(5) Uani 1 d .
C7 C 0.3121(2) -0.14924(12) 0.8353(2) 0.0235(5) Uani 1 d .
H7A H 0.3320(2) -0.20044(12) 0.8405(2) 0.028 Uiso 1 calc R
C8 C 0.2424(2) -0.12744(12) 0.9071(2) 0.0234(5) Uani 1 d .
C9 C 0.2068(2) -0.17058(14) 0.9739(2) 0.0320(6) Uani 1 d .
H9A H 0.2265(2) -0.21907(14) 0.9797(2) 0.038 Uiso 1 calc R
C10 C 0.1418(2) -0.14206(14) 1.0323(2) 0.0370(7) Uani 1 d .
H10A H 0.1163(2) -0.17141(14) 1.0778(2) 0.044 Uiso 1 calc R
C11 C 0.1139(2) -0.07123(15) 1.0245(2) 0.0352(6) Uani 1 d .
H11A H 0.0694(2) -0.05247(15) 1.0648(2) 0.042 Uiso 1 calc R
C12 C 0.1503(2) -0.02727(14) 0.9585(2) 0.0279(5) Uani 1 d .
H12A H 0.1314(2) 0.02137(14) 0.9537(2) 0.033 Uiso 1 calc R
C13 C 0.2145(2) -0.05548(12) 0.8997(2) 0.0215(5) Uani 1 d .
C14 C 0.2606(2) -0.01587(12) 0.8223(2) 0.0218(5) Uani 1 d .
H14A H 0.2410(2) 0.03537(12) 0.8174(2) 0.026 Uiso 1 calc R
C15 C 0.3808(2) -0.02830(12) 0.8486(2) 0.0217(5) Uani 1 d .
C16 C 0.4594(2) 0.02352(13) 0.8671(2) 0.0256(5) Uani 1 d .
H16A H 0.4404(2) 0.07213(13) 0.8619(2) 0.031 Uiso 1 calc R
C17 C 0.5666(2) 0.00342(15) 0.8935(2) 0.0324(6) Uani 1 d .
H17A H 0.6209(2) 0.03853(15) 0.9045(2) 0.039 Uiso 1 calc R
C18 C 0.5943(2) -0.0674(2) 0.9037(2) 0.0334(6) Uani 1 d .
H18A H 0.6675(2) -0.0805(2) 0.9226(2) 0.040 Uiso 1 calc R
C19 C 0.5153(2) -0.11970(14) 0.8862(2) 0.0292(6) Uani 1 d .
H19A H 0.5345(2) -0.16821(14) 0.8942(2) 0.035 Uiso 1 calc R
C20 C 0.4089(2) -0.10019(12) 0.8573(2) 0.0220(5) Uani 1 d .
C21 C 0.4223(2) -0.24422(12) 0.6256(2) 0.0243(5) Uani 1 d .
C22 C 0.4918(2) -0.26642(12) 0.7124(2) 0.0259(5) Uani 1 d .
H22A H 0.4698(2) -0.30154(12) 0.7528(2) 0.031 Uiso 1 calc R
C23 C 0.5925(2) -0.23723(12) 0.7394(2) 0.0264(5) Uani 1 d .
H23A H 0.6401(2) -0.25201(12) 0.7986(2) 0.032 Uiso 1 calc R
C24 C 0.6245(2) -0.18578(12) 0.6793(2) 0.0257(5) Uani 1 d .
C25 C 0.5545(2) -0.16357(13) 0.5935(2) 0.0316(6) Uani 1 d .
H25A H 0.5765(2) -0.12821(13) 0.5534(2) 0.038 Uiso 1 calc R
C26 C 0.4530(2) -0.19240(13) 0.5656(2) 0.0306(6) Uani 1 d .
H26A H 0.4052(2) -0.17716(13) 0.5068(2) 0.037 Uiso 1 calc R
C27 C 0.8187(2) -0.18635(14) 0.7490(2) 0.0368(7) Uani 1 d .
C28 C 0.9168(2) -0.1400(2) 0.7685(3) 0.0563(9) Uani 1 d .
H28A H 0.8965(2) -0.0916(2) 0.7469(3) 0.084 Uiso 1 calc R
H28B H 0.9682(2) -0.1581(2) 0.7317(3) 0.084 Uiso 1 calc R
H28C H 0.9493(2) -0.1401(2) 0.8395(3) 0.084 Uiso 1 calc R
C29 C 0.3053(2) 0.09447(12) 0.6109(2) 0.0229(5) Uani 1 d .
C30 C 0.3569(2) 0.15200(12) 0.6628(2) 0.0268(5) Uani 1 d .
H30A H 0.3167(2) 0.19006(12) 0.6808(2) 0.032 Uiso 1 calc R
C31 C 0.4674(2) 0.15334(12) 0.6880(2) 0.0266(5) Uani 1 d .
H31A H 0.5031(2) 0.19301(12) 0.7221(2) 0.032 Uiso 1 calc R
C32 C 0.5269(2) 0.09655(12) 0.6634(2) 0.0222(5) Uani 1 d .
C33 C 0.4742(2) 0.03753(12) 0.6148(2) 0.0235(5) Uani 1 d .
H33A H 0.5140(2) -0.00212(12) 0.6009(2) 0.028 Uiso 1 calc R
C34 C 0.3638(2) 0.03731(12) 0.5872(2) 0.0243(5) Uani 1 d .
H34A H 0.3277(2) -0.00187(12) 0.5520(2) 0.029 Uiso 1 calc R
C35 C 0.7139(2) 0.05324(13) 0.6812(2) 0.0253(5) Uani 1 d .
C36 C 0.8272(2) 0.07938(15) 0.7011(2) 0.0359(6) Uani 1 d .
H36A H 0.8288(2) 0.12979(15) 0.7177(2) 0.054 Uiso 1 calc R
H36B H 0.8563(2) 0.07247(15) 0.6420(2) 0.054 Uiso 1 calc R
H36C H 0.8703(2) 0.05294(15) 0.7566(2) 0.054 Uiso 1 calc R

loop_
_atom_type_symbol
_atom_type_description
_atom_type_scat_dispersion_real
_atom_type_scat_dispersion_imag
_atom_type_scat_source
C C 0.0033 0.0016 'International Tables Vol C Tables 4.2.6.8 and 6.1.1.4'
H H 0.0000 0.0000 'International Tables Vol C Tables 4.2.6.8 and 6.1.1.4'
N N 0.0061 0.0033 'International Tables Vol C Tables 4.2.6.8 and 6.1.1.4'
O O 0.0106 0.0060 'International Tables Vol C Tables 4.2.6.8 and 6.1.1.4'
S S 0.1246 0.1234 'International Tables Vol C Tables 4.2.6.8 and 6.1.1.4'

loop_
_geom_angle_atom_site_label_1
_geom_angle_atom_site_label_2
_geom_angle_atom_site_label_3
_geom_angle
O2 S1 O3 120.33(11)
O2 S1 O1 102.58(10)
O3 S1 O1 109.33(10)
O2 S1 C21 109.99(12)
O3 S1 C21 109.55(11)
O1 S1 C21 103.59(10)
O6 S2 O5 120.25(11)
O6 S2 O4 108.28(10)
O5 S2 O4 102.96(10)
O6 S2 C29 108.69(11)
O5 S2 C29 110.54(11)
O4 S2 C29 104.93(10)
C1 O1 S1 119.58(14)
C4 O4 S2 118.79(14)
C27 N1 C24 125.9(2)
C35 N2 C32 127.8(2)
C6 C1 C2 122.2(2)
C6 C1 O1 117.4(2)
C2 C1 O1 120.2(2)
C1 C2 C3 119.2(2)
C4 C3 C2 118.9(2)
C5 C4 C3 122.2(2)
C5 C4 O4 117.5(2)
C3 C4 O4 120.1(2)
C4 C5 C6 119.1(2)
C4 C5 C14 127.3(2)
C6 C5 C14 113.5(2)
C1 C6 C5 118.3(2)
C1 C6 C7 129.2(2)
C5 C6 C7 112.4(2)
C20 C7 C6 107.1(2)
C20 C7 C8 105.8(2)
C6 C7 C8 104.3(2)
C9 C8 C13 120.2(2)
C9 C8 C7 126.8(2)
C13 C8 C7 112.9(2)
C8 C9 C10 119.1(2)
C11 C10 C9 120.5(2)
C10 C11 C12 120.8(2)
C13 C12 C11 119.0(2)
C12 C13 C8 120.4(2)
C12 C13 C14 126.4(2)
C8 C13 C14 113.2(2)
C5 C14 C15 106.3(2)
C5 C14 C13 104.0(2)
C15 C14 C13 106.5(2)
C16 C15 C20 120.3(2)
C16 C15 C14 126.2(2)
C20 C15 C14 113.4(2)
C15 C16 C17 119.3(2)
C18 C17 C16 120.4(2)
C17 C18 C19 120.4(2)
C20 C19 C18 119.4(2)
C19 C20 C15 120.0(2)
C19 C20 C7 127.1(2)
C15 C20 C7 112.9(2)
C22 C21 C26 120.9(2)
C22 C21 S1 119.4(2)
C26 C21 S1 119.7(2)
C23 C22 C21 119.8(2)
C22 C23 C24 119.8(2)
C25 C24 C23 120.0(2)
C25 C24 N1 118.3(2)
C23 C24 N1 121.6(2)
C26 C25 C24 120.7(2)
C25 C26 C21 118.8(2)
O7 C27 N1 122.2(3)
O7 C27 C28 122.5(3)
N1 C27 C28 115.3(2)
C30 C29 C34 120.5(2)
C30 C29 S2 120.0(2)
C34 C29 S2 119.4(2)
C31 C30 C29 119.4(2)
C30 C31 C32 120.5(2)
C33 C32 C31 119.8(2)
C33 C32 N2 123.3(2)
C31 C32 N2 116.9(2)
C34 C33 C32 119.5(2)
C33 C34 C29 120.2(2)
O8 C35 N2 122.9(2)
O8 C35 C36 122.1(2)
N2 C35 C36 115.0(2)

loop_
_geom_bond_atom_site_label_1
_geom_bond_atom_site_label_2
_geom_bond_distance
S1 O2 1.427(2)
S1 O3 1.427(2)
S1 O1 1.611(2)
S1 C21 1.753(3)
S2 O6 1.427(2)
S2 O5 1.431(2)
S2 O4 1.611(2)
S2 C29 1.750(2)
O1 C1 1.422(3)
O4 C4 1.429(3)
O7 C27 1.226(3)
O8 C35 1.224(3)
N1 C27 1.355(3)
N1 C24 1.413(3)
N2 C35 1.368(3)
N2 C32 1.410(3)
C1 C6 1.383(3)
C1 C2 1.391(3)
C2 C3 1.389(3)
C3 C4 1.386(3)
C4 C5 1.380(3)
C5 C6 1.414(3)
C5 C14 1.522(3)
C6 C7 1.531(3)
C7 C20 1.527(3)
C7 C8 1.531(3)
C8 C9 1.383(3)
C8 C13 1.406(3)
C9 C10 1.391(4)
C10 C11 1.385(4)
C11 C12 1.390(4)
C12 C13 1.384(3)
C13 C14 1.529(3)
C14 C15 1.522(3)
C15 C16 1.389(3)
C15 C20 1.405(3)
C16 C17 1.395(4)
C17 C18 1.384(4)
C18 C19 1.399(4)
C19 C20 1.386(3)
C21 C22 1.395(3)
C21 C26 1.395(3)
C22 C23 1.379(4)
C23 C24 1.399(3)
C24 C25 1.387(4)
C25 C26 1.387(4)
C27 C28 1.509(4)
C29 C30 1.389(3)
C29 C34 1.396(3)
C30 C31 1.383(4)
C31 C32 1.402(3)
C32 C33 1.399(3)
C33 C34 1.383(3)
C35 C36 1.502(4)
